data_2216117
loop_
_publ_author_name
'Xiu-Mei Wu'
'Qing-Xiang Liu'
'Xiu-Guang Wang'
'Hai-Bin Song'
'Zhan-Ying Zheng'

_publ_section_title
;
 3,3'-Diethyl-1,1'-(ethane-1,2-diyl)dibenzimidazolium dibromide
 dihydrate
;
_journal_coeditor_code SJ2352
_journal_issue 11
_journal_name_full 'Acta Crystallographica Section E'
_journal_page_first o4263
_journal_page_last o4263
_journal_paper_doi 10.1107/S160053680704367X
_journal_volume 63
_journal_year 2007
_chemical_formula_iupac 'C20 H24 N4 2+, 2Br -, 2H2 O'
_chemical_formula_moiety 'C20 H24 N4 2+, 2Br -, 2H2 O'
_chemical_formula_sum 'C20 H28 Br2 N4 O2'
_chemical_formula_weight 516.26
_chemical_name_systematic
;
3,3'-Diethyl-1,1'-(ethane-1,2-diyl)dibenzimidazolium dibromide dihydrate
;
_space_group_IT_number 15
_symmetry_cell_setting monoclinic
_symmetry_space_group_name_Hall '-C 2yc'
_symmetry_space_group_name_H-M 'C 1 2/c 1'
_atom_sites_solution_hydrogens geom
_atom_sites_solution_primary direct
_atom_sites_solution_secondary difmap
_audit_creation_method SHELXL-97
_cell_angle_alpha 90.00
_cell_angle_beta 97.912(4)
_cell_angle_gamma 90.00
_cell_formula_units_Z 4
_cell_length_a 12.807(3)
_cell_length_b 11.362(2)
_cell_length_c 15.297(3)
_cell_measurement_reflns_used 2694
_cell_measurement_temperature 296(2)
_cell_measurement_theta_max 26.33
_cell_measurement_theta_min 2.41
_cell_volume 2204.7(8)
_computing_cell_refinement 'SAINT (Bruker, 1998)'
_computing_data_collection 'APEX2 (Bruker, 2003)'
_computing_data_reduction 'SAINT (Bruker, 1998)'
_computing_molecular_graphics 'SHELXTL (Sheldrick, 1997b)'
_computing_publication_material 'SHELXTL (Sheldrick, 1997b)'
_computing_structure_refinement 'SHELXL97 (Sheldrick, 1997a)'
_computing_structure_solution 'SHELXS97 (Sheldrick, 1997a)'
_diffrn_ambient_temperature 296(2)
_diffrn_measured_fraction_theta_full 0.998
_diffrn_measured_fraction_theta_max 0.998
_diffrn_measurement_device_type 'Bruker APEXII CCD area-detector'
_diffrn_measurement_method '\f and \w scans'
_diffrn_radiation_monochromator graphite
_diffrn_radiation_source 'fine-focus sealed tube'
_diffrn_radiation_type MoK\a
_diffrn_radiation_wavelength 0.71073
_diffrn_reflns_av_R_equivalents 0.0160
_diffrn_reflns_av_sigmaI/netI 0.0183
_diffrn_reflns_limit_h_max 14
_diffrn_reflns_limit_h_min -15
_diffrn_reflns_limit_k_max 11
_diffrn_reflns_limit_k_min -13
_diffrn_reflns_limit_l_max 17
_diffrn_reflns_limit_l_min -18
_diffrn_reflns_number 5494
_diffrn_reflns_theta_full 25.03
_diffrn_reflns_theta_max 25.03
_diffrn_reflns_theta_min 2.41
_diffrn_standards_number 0
_exptl_absorpt_coefficient_mu 3.700
_exptl_absorpt_correction_T_max 0.514
_exptl_absorpt_correction_T_min 0.416
_exptl_absorpt_correction_type multi-scan
_exptl_absorpt_process_details '(SADABS; Sheldrick, 1996)'
_exptl_crystal_colour colorless
_exptl_crystal_density_diffrn 1.555
_exptl_crystal_density_method 'not measured'
_exptl_crystal_description block
_exptl_crystal_F_000 1046.10
_exptl_crystal_size_max 0.24
_exptl_crystal_size_mid 0.20
_exptl_crystal_size_min 0.18
_refine_diff_density_max 0.319
_refine_diff_density_min -0.293
_refine_ls_extinction_method none
_refine_ls_goodness_of_fit_ref 1.045
_refine_ls_hydrogen_treatment constr
_refine_ls_matrix_type full
_refine_ls_number_parameters 128
_refine_ls_number_reflns 1948
_refine_ls_number_restraints 0
_refine_ls_restrained_S_all 1.045
_refine_ls_R_factor_all 0.0315
_refine_ls_R_factor_gt 0.0258
_refine_ls_shift/su_max 0.001
_refine_ls_shift/su_mean <0.001
_refine_ls_structure_factor_coef Fsqd
_refine_ls_weighting_details 'calc w=1/[\s^2^(Fo^2^)+(0.0341P)^2^+2.6765P] where P=(Fo^2^+2Fc^2^)/3'
_refine_ls_weighting_scheme calc
_refine_ls_wR_factor_gt 0.0673
_refine_ls_wR_factor_ref 0.0696
_reflns_number_gt 1683
_reflns_number_total 1951
_reflns_threshold_expression I>2\s(I)
_cod_data_source_file sj2352.cif
_cod_data_source_block I
_cod_original_cell_volume 2204.8(8)
_cod_original_sg_symbol_H-M 'C 2/c'
_cod_database_code 2216117
_cod_database_fobs_code 2216117

loop_
_symmetry_equiv_pos_as_xyz
'x, y, z'
'-x, y, -z+1/2'
'x+1/2, y+1/2, z'
'-x+1/2, y+1/2, -z+1/2'
'-x, -y, -z'
'x, -y, z-1/2'
'-x+1/2, -y+1/2, -z'
'x+1/2, -y+1/2, z-1/2'

loop_
_atom_site_type_symbol
_atom_site_label
_atom_site_fract_x
_atom_site_fract_y
_atom_site_fract_z
_atom_site_U_iso_or_equiv
_atom_site_adp_type
_atom_site_calc_flag
_atom_site_refinement_flags
_atom_site_occupancy
Br Br1 0.12265(2) 0.55655(2) 0.403159(18) 0.05085(12) Uani d . 1
O O1 0.87303(19) 0.6101(3) 0.31595(17) 0.0910(8) Uani d . 1
H H1A 0.8647 0.5982 0.2606 0.137 Uiso d R 1
H H1B 0.9321 0.5892 0.3439 0.137 Uiso d R 1
N N1 0.89057(14) 0.79681(17) 0.52921(12) 0.0318(4) Uani d . 1
N N2 1.04995(14) 0.77337(16) 0.59769(12) 0.0316(4) Uani d . 1
C C1 0.79065(17) 0.7711(2) 0.47218(15) 0.0354(5) Uani d . 1
H H1A' 0.8022 0.7110 0.4295 0.042 Uiso calc R 1
H H1B' 0.7653 0.8415 0.4402 0.042 Uiso calc R 1
C C2 0.92047(17) 0.9044(2) 0.56882(14) 0.0300(5) Uani d . 1
C C3 0.86951(19) 1.0121(2) 0.56727(16) 0.0371(5) Uani d . 1
H H3 0.8008 1.0221 0.5395 0.044 Uiso calc R 1
C C4 0.9267(2) 1.1036(2) 0.60933(16) 0.0407(6) Uani d . 1
H H4 0.8956 1.1775 0.6096 0.049 Uiso calc R 1
C C5 1.0292(2) 1.0890(2) 0.65129(16) 0.0408(6) Uani d . 1
H H5 1.0647 1.1535 0.6785 0.049 Uiso calc R 1
C C6 1.07951(19) 0.9822(2) 0.65372(15) 0.0362(5) Uani d . 1
H H6 1.1480 0.9725 0.6819 0.043 Uiso calc R 1
C C7 1.02248(16) 0.8893(2) 0.61171(14) 0.0285(5) Uani d . 1
C C8 0.96988(18) 0.7218(2) 0.54795(16) 0.0350(5) Uani d . 1
H H8 0.9694 0.6440 0.5289 0.042 Uiso calc R 1
C C9 1.15098(19) 0.7166(2) 0.63180(18) 0.0440(6) Uani d . 1
H H9A 1.2087 0.7654 0.6179 0.053 Uiso calc R 1
H H9B 1.1556 0.6412 0.6028 0.053 Uiso calc R 1
C C10 1.1618(3) 0.6980(3) 0.7299(2) 0.0688(9) Uani d . 1
H H10A 1.1574 0.7725 0.7588 0.103 Uiso calc R 1
H H10B 1.2288 0.6622 0.7499 0.103 Uiso calc R 1
H H10C 1.1063 0.6475 0.7437 0.103 Uiso calc R 1

loop_
_atom_site_aniso_label
_atom_site_aniso_U_11
_atom_site_aniso_U_22
_atom_site_aniso_U_33
_atom_site_aniso_U_12
_atom_site_aniso_U_13
_atom_site_aniso_U_23
Br1 0.05252(19) 0.04308(18) 0.05509(19) 0.00123(12) 0.00082(13) 0.00284(12)
O1 0.0695(16) 0.120(2) 0.0827(17) 0.0219(16) 0.0073(13) -0.0388(16)
N1 0.0247(9) 0.0324(10) 0.0373(10) -0.0033(8) 0.0009(8) -0.0024(8)
N2 0.0233(9) 0.0309(10) 0.0401(11) 0.0008(8) 0.0016(8) 0.0004(8)
C1 0.0313(12) 0.0438(14) 0.0299(12) -0.0060(10) 0.0002(10) -0.0037(10)
C2 0.0275(11) 0.0319(12) 0.0307(11) -0.0018(9) 0.0044(9) -0.0014(9)
C3 0.0354(13) 0.0377(13) 0.0377(12) 0.0085(10) 0.0038(10) 0.0017(11)
C4 0.0529(15) 0.0303(12) 0.0405(14) 0.0050(12) 0.0122(12) -0.0005(11)
C5 0.0485(15) 0.0370(13) 0.0386(13) -0.0123(11) 0.0123(11) -0.0099(11)
C6 0.0314(12) 0.0409(14) 0.0358(12) -0.0074(10) 0.0032(10) -0.0037(10)
C7 0.0262(11) 0.0311(12) 0.0284(11) -0.0012(9) 0.0049(9) 0.0012(9)
C8 0.0339(12) 0.0286(12) 0.0424(13) -0.0027(10) 0.0054(10) -0.0029(10)
C9 0.0287(12) 0.0436(14) 0.0580(16) 0.0094(11) 0.0003(11) 0.0021(12)
C10 0.064(2) 0.072(2) 0.065(2) 0.0172(17) -0.0123(16) 0.0157(17)

loop_
_atom_type_symbol
_atom_type_description
_atom_type_scat_dispersion_real
_atom_type_scat_dispersion_imag
_atom_type_scat_source
C C 0.0033 0.0016 'International Tables Vol C Tables 4.2.6.8 and 6.1.1.4'
H H 0.0000 0.0000 'International Tables Vol C Tables 4.2.6.8 and 6.1.1.4'
N N 0.0061 0.0033 'International Tables Vol C Tables 4.2.6.8 and 6.1.1.4'
O O 0.0106 0.0060 'International Tables Vol C Tables 4.2.6.8 and 6.1.1.4'
Br Br -0.2901 2.4595 'International Tables Vol C Tables 4.2.6.8 and 6.1.1.4'

loop_
_geom_angle_atom_site_label_1
_geom_angle_atom_site_label_2
_geom_angle_atom_site_label_3
_geom_angle_site_symmetry_1
_geom_angle_site_symmetry_3
_geom_angle
H1A O1 H1B . . 116.0
C8 N1 C2 . . 108.24(18)
C8 N1 C1 . . 125.2(2)
C2 N1 C1 . . 126.48(19)
C8 N2 C7 . . 108.40(18)
C8 N2 C9 . . 125.5(2)
C7 N2 C9 . . 126.10(19)
N1 C1 C1 . 7_666 109.8(2)
N1 C1 H1A' . . 109.7
C1 C1 H1A' 7_666 . 109.7
N1 C1 H1B' . . 109.7
C1 C1 H1B' 7_666 . 109.7
H1A' C1 H1B' . . 108.2
C3 C2 C7 . . 121.8(2)
C3 C2 N1 . . 131.8(2)
C7 C2 N1 . . 106.33(19)
C4 C3 C2 . . 116.0(2)
C4 C3 H3 . . 122.0
C2 C3 H3 . . 122.0
C3 C4 C5 . . 122.2(2)
C3 C4 H4 . . 118.9
C5 C4 H4 . . 118.9
C6 C5 C4 . . 121.9(2)
C6 C5 H5 . . 119.1
C4 C5 H5 . . 119.1
C5 C6 C7 . . 116.4(2)
C5 C6 H6 . . 121.8
C7 C6 H6 . . 121.8
N2 C7 C2 . . 106.62(19)
N2 C7 C6 . . 131.6(2)
C2 C7 C6 . . 121.7(2)
N2 C8 N1 . . 110.4(2)
N2 C8 H8 . . 124.8
N1 C8 H8 . . 124.8
N2 C9 C10 . . 111.7(2)
N2 C9 H9A . . 109.3
C10 C9 H9A . . 109.3
N2 C9 H9B . . 109.3
C10 C9 H9B . . 109.3
H9A C9 H9B . . 107.9
C9 C10 H10A . . 109.5
C9 C10 H10B . . 109.5
H10A C10 H10B . . 109.5
C9 C10 H10C . . 109.5
H10A C10 H10C . . 109.5
H10B C10 H10C . . 109.5

loop_
_geom_bond_atom_site_label_1
_geom_bond_atom_site_label_2
_geom_bond_site_symmetry_2
_geom_bond_distance
O1 H1A . 0.8501
O1 H1B . 0.8501
N1 C8 . 1.327(3)
N1 C2 . 1.395(3)
N1 C1 . 1.475(3)
N2 C8 . 1.326(3)
N2 C7 . 1.388(3)
N2 C9 . 1.475(3)
C1 C1 7_666 1.511(5)
C1 H1A' . 0.9700
C1 H1B' . 0.9700
C2 C3 . 1.386(3)
C2 C7 . 1.389(3)
C3 C4 . 1.378(4)
C3 H3 . 0.9300
C4 C5 . 1.390(4)
C4 H4 . 0.9300
C5 C6 . 1.371(4)
C5 H5 . 0.9300
C6 C7 . 1.389(3)
C6 H6 . 0.9300
C8 H8 . 0.9300
C9 C10 . 1.503(4)
C9 H9A . 0.9700
C9 H9B . 0.9700
C10 H10A . 0.9600
C10 H10B . 0.9600
C10 H10C . 0.9600

loop_
_geom_torsion_atom_site_label_1
_geom_torsion_atom_site_label_2
_geom_torsion_atom_site_label_3
_geom_torsion_atom_site_label_4
_geom_torsion_site_symmetry_4
_geom_torsion
C8 N1 C1 C1 7_666 93.4(3)
C2 N1 C1 C1 7_666 -90.1(3)
C8 N1 C2 C3 . 177.2(2)
C1 N1 C2 C3 . 0.2(4)
C8 N1 C2 C7 . 0.4(2)
C1 N1 C2 C7 . -176.6(2)
C7 C2 C3 C4 . 1.1(3)
N1 C2 C3 C4 . -175.2(2)
C2 C3 C4 C5 . -0.3(4)
C3 C4 C5 C6 . -0.4(4)
C4 C5 C6 C7 . 0.2(4)
C8 N2 C7 C2 . 1.0(2)
C9 N2 C7 C2 . -179.2(2)
C8 N2 C7 C6 . -175.2(2)
C9 N2 C7 C6 . 4.6(4)
C3 C2 C7 N2 . -178.0(2)
N1 C2 C7 N2 . -0.8(2)
C3 C2 C7 C6 . -1.4(3)
N1 C2 C7 C6 . 175.8(2)
C5 C6 C7 N2 . 176.3(2)
C5 C6 C7 C2 . 0.7(3)
C7 N2 C8 N1 . -0.7(3)
C9 N2 C8 N1 . 179.5(2)
C2 N1 C8 N2 . 0.2(3)
C1 N1 C8 N2 . 177.24(19)
C8 N2 C9 C10 . -109.6(3)
C7 N2 C9 C10 . 70.6(3)
